data_1517487
loop_
_publ_author_name
'Levinson, Adam M.'

_publ_section_title
;
 Total Synthesis of Aspeverin via an Iodine(III)-Mediated Oxidative
 Cyclization.
;
_journal_issue 18
_journal_name_full 'Organic letters'
_journal_page_first 4904
_journal_page_last 4907
_journal_paper_doi 10.1021/ol5024163
_journal_volume 16
_journal_year 2014
_chemical_formula_sum 'C14 H17 N O4'
_chemical_formula_weight 263.28
_chemical_name_systematic
; 
 ? 
;
_space_group_crystal_system triclinic
_space_group_IT_number 2
_space_group_name_Hall '-P 1'
_space_group_name_H-M_alt 'P -1'
_symmetry_space_group_name_Hall '-P 1'
_symmetry_space_group_name_H-M 'P -1'
_atom_sites_solution_hydrogens geom
_audit_creation_method SHELXL-2013
_cell_angle_alpha 68.2765(13)
_cell_angle_beta 79.1821(15)
_cell_angle_gamma 79.3466(15)
_cell_formula_units_Z 2
_cell_length_a 6.9183(8)
_cell_length_b 9.7324(11)
_cell_length_c 10.5986(12)
_cell_measurement_reflns_used 8787
_cell_measurement_temperature 130(2)
_cell_measurement_theta_max 30.47
_cell_measurement_theta_min 2.27
_cell_volume 645.93(13)
_computing_cell_refinement 'Bruker SAINT'
_computing_data_collection 'Bruker APEX2'
_computing_data_reduction 'Bruker SAINT'
_computing_molecular_graphics 'Bruker SHELXTL'
_computing_publication_material 'Bruker SHELXTL'
_computing_structure_refinement 'SHELXL-2013 (Sheldrick, 2013)'
_computing_structure_solution 'SHELXS-97 (Sheldrick 2008)'
_diffrn_ambient_temperature 130(2)
_diffrn_measured_fraction_theta_full 0.999
_diffrn_measured_fraction_theta_max 0.994
_diffrn_measurement_device_type 'Bruker APEX-II CCD'
_diffrn_measurement_method '\f and \w scans'
_diffrn_radiation_type MoK\a
_diffrn_radiation_wavelength 0.71073
_diffrn_reflns_av_R_equivalents 0.0282
_diffrn_reflns_av_unetI/netI 0.0253
_diffrn_reflns_Laue_measured_fraction_full 0.999
_diffrn_reflns_Laue_measured_fraction_max 0.994
_diffrn_reflns_limit_h_max 9
_diffrn_reflns_limit_h_min -9
_diffrn_reflns_limit_k_max 13
_diffrn_reflns_limit_k_min -13
_diffrn_reflns_limit_l_max 15
_diffrn_reflns_limit_l_min -15
_diffrn_reflns_number 10400
_diffrn_reflns_point_group_measured_fraction_full 0.999
_diffrn_reflns_point_group_measured_fraction_max 0.994
_diffrn_reflns_theta_full 25.242
_diffrn_reflns_theta_max 30.489
_diffrn_reflns_theta_min 2.086
_exptl_absorpt_coefficient_mu 0.099
_exptl_absorpt_correction_T_max 0.7461
_exptl_absorpt_correction_T_min 0.6568
_exptl_absorpt_correction_type empirical
_exptl_absorpt_process_details sadabs
_exptl_crystal_colour colorless
_exptl_crystal_density_diffrn 1.354
_exptl_crystal_description block
_exptl_crystal_F_000 280
_exptl_crystal_size_max 0.77
_exptl_crystal_size_mid 0.56
_exptl_crystal_size_min 0.44
_refine_diff_density_max 0.490
_refine_diff_density_min -0.274
_refine_diff_density_rms 0.051
_refine_ls_extinction_method none
_refine_ls_goodness_of_fit_ref 1.017
_refine_ls_hydrogen_treatment constr
_refine_ls_matrix_type full
_refine_ls_number_parameters 173
_refine_ls_number_reflns 3912
_refine_ls_number_restraints 0
_refine_ls_restrained_S_all 1.017
_refine_ls_R_factor_all 0.0398
_refine_ls_R_factor_gt 0.0375
_refine_ls_shift/su_max 0.000
_refine_ls_shift/su_mean 0.000
_refine_ls_structure_factor_coef Fsqd
_refine_ls_weighting_details 'w=1/[\s^2^(Fo^2^)+(0.0671P)^2^+0.1442P] where P=(Fo^2^+2Fc^2^)/3'
_refine_ls_weighting_scheme calc
_refine_ls_wR_factor_gt 0.1070
_refine_ls_wR_factor_ref 0.1104
_reflns_Friedel_coverage 0.000
_reflns_number_gt 3610
_reflns_number_total 3912
_reflns_threshold_expression 'I > 2\s(I)'
_cod_data_source_file ol5024163_si_001.cif
_cod_data_source_block s
_cod_depositor_comments 'Adding full bibliography for 1517487.cif.'
_cod_database_code 1517487
_shelx_space_group_comment
; 
The symmetry employed for this shelxl refinement is uniquely defined 
by the following loop, which should always be used as a source of 
symmetry information in preference to the above space-group names. 
They are only intended as comments. 
;
_shelxl_version_number 2013-4

loop_
_space_group_symop_operation_xyz
'x, y, z'
'-x, -y, -z'

loop_
_atom_site_label
_atom_site_type_symbol
_atom_site_fract_x
_atom_site_fract_y
_atom_site_fract_z
_atom_site_U_iso_or_equiv
_atom_site_adp_type
_atom_site_occupancy
_atom_site_site_symmetry_order
_atom_site_calc_flag
_atom_site_refinement_flags_posn
_atom_site_refinement_flags_adp
O1 O 0.42727(8) 0.35065(7) 0.23850(6) 0.01903(13) Uani 1 1 d . .
O2 O 1.06176(12) 0.19897(9) -0.22644(7) 0.03746(19) Uani 1 1 d . .
O3 O 0.50211(10) 0.03612(8) 0.13605(7) 0.02713(15) Uani 1 1 d . .
O4 O 0.62282(9) 0.01546(6) 0.32553(6) 0.02029(13) Uani 1 1 d . .
N N 0.73464(10) 0.36474(8) 0.27281(7) 0.01786(14) Uani 1 1 d . .
C1 C 0.65785(12) 0.45108(10) 0.36410(9) 0.02207(17) Uani 1 1 d . .
H14A H 0.5480 0.4058 0.4327 0.026 Uiso 1 1 calc R U
H14B H 0.6096 0.5554 0.3112 0.026 Uiso 1 1 calc R U
C2 C 0.83653(14) 0.44432(11) 0.43339(9) 0.02612(18) Uani 1 1 d . .
H16A H 0.7963 0.4291 0.5319 0.031 Uiso 1 1 calc R U
H16B H 0.8989 0.5374 0.3892 0.031 Uiso 1 1 calc R U
C3 C 0.97954(13) 0.31067(11) 0.41433(9) 0.02569(18) Uani 1 1 d . .
H18A H 1.1184 0.3214 0.4162 0.031 Uiso 1 1 calc R U
H18B H 0.9449 0.2161 0.4863 0.031 Uiso 1 1 calc R U
C4 C 0.94978(11) 0.31613(9) 0.27339(8) 0.01973(16) Uani 1 1 d . .
H13A H 1.0240 0.3949 0.2012 0.024 Uiso 1 1 calc R U
C5 C 0.60902(11) 0.31857(8) 0.21948(7) 0.01484(14) Uani 1 1 d . .
C6 C 0.69596(10) 0.22491(8) 0.12774(7) 0.01474(14) Uani 1 1 d . .
C7 C 0.92062(11) 0.18785(8) 0.11905(8) 0.01753(15) Uani 1 1 d . .
C8 C 1.00632(11) 0.17058(10) 0.24459(9) 0.02147(16) Uani 1 1 d . .
H15A H 1.1525 0.1476 0.2298 0.026 Uiso 1 1 calc R U
H15B H 0.9535 0.0877 0.3236 0.026 Uiso 1 1 calc R U
C9 C 1.03407(12) 0.18113(9) 0.00307(9) 0.02222(17) Uani 1 1 d . .
H11A H 1.1737 0.1587 0.0029 0.027 Uiso 1 1 calc R U
C10 C 0.95245(13) 0.20677(9) -0.12348(9) 0.02376(17) Uani 1 1 d . .
C11 C 0.73119(13) 0.24185(10) -0.12100(8) 0.02451(17) Uani 1 1 d . .
H12A H 0.6743 0.1486 -0.1005 0.029 Uiso 1 1 calc R U
H12B H 0.7007 0.3100 -0.2129 0.029 Uiso 1 1 calc R U
C12 C 0.63299(12) 0.31386(9) -0.01504(8) 0.01977(15) Uani 1 1 d . .
H8A H 0.4871 0.3214 -0.0090 0.024 Uiso 1 1 calc R U
H8B H 0.6687 0.4162 -0.0457 0.024 Uiso 1 1 calc R U
C13 C 0.59622(11) 0.08130(8) 0.19351(8) 0.01666(15) Uani 1 1 d . .
C14 C 0.53511(14) -0.12144(10) 0.39690(9) 0.02631(18) Uani 1 1 d . .
H19A H 0.5556 -0.1586 0.4935 0.039 Uiso 1 1 calc R U
H19B H 0.5978 -0.1962 0.3553 0.039 Uiso 1 1 calc R U
H19C H 0.3926 -0.1022 0.3902 0.039 Uiso 1 1 calc R U

loop_
_atom_site_aniso_label
_atom_site_aniso_U_11
_atom_site_aniso_U_22
_atom_site_aniso_U_33
_atom_site_aniso_U_23
_atom_site_aniso_U_13
_atom_site_aniso_U_12
O1 0.0116(2) 0.0229(3) 0.0230(3) -0.0100(2) -0.00205(19) 0.00100(19)
O2 0.0364(4) 0.0437(4) 0.0242(3) -0.0130(3) 0.0088(3) 0.0040(3)
O3 0.0264(3) 0.0313(3) 0.0283(3) -0.0111(3) -0.0057(2) -0.0109(3)
O4 0.0248(3) 0.0184(3) 0.0165(3) -0.0051(2) 0.0002(2) -0.0050(2)
N 0.0133(3) 0.0209(3) 0.0216(3) -0.0100(2) -0.0028(2) -0.0012(2)
C1 0.0210(4) 0.0239(4) 0.0263(4) -0.0147(3) -0.0036(3) -0.0020(3)
C2 0.0252(4) 0.0342(4) 0.0252(4) -0.0148(3) -0.0047(3) -0.0079(3)
C3 0.0175(4) 0.0389(5) 0.0238(4) -0.0130(3) -0.0053(3) -0.0040(3)
C4 0.0116(3) 0.0274(4) 0.0213(3) -0.0089(3) -0.0023(2) -0.0041(3)
C5 0.0130(3) 0.0147(3) 0.0156(3) -0.0045(2) -0.0015(2) -0.0008(2)
C6 0.0116(3) 0.0166(3) 0.0156(3) -0.0060(2) -0.0013(2) -0.0003(2)
C7 0.0124(3) 0.0177(3) 0.0210(3) -0.0066(3) -0.0008(2) 0.0000(2)
C8 0.0120(3) 0.0272(4) 0.0245(4) -0.0093(3) -0.0046(3) 0.0021(3)
C9 0.0160(3) 0.0231(4) 0.0250(4) -0.0091(3) 0.0029(3) -0.0004(3)
C10 0.0263(4) 0.0203(4) 0.0203(4) -0.0066(3) 0.0040(3) -0.0005(3)
C11 0.0264(4) 0.0295(4) 0.0165(3) -0.0091(3) -0.0021(3) 0.0008(3)
C12 0.0189(3) 0.0218(3) 0.0159(3) -0.0054(3) -0.0032(3) 0.0025(3)
C13 0.0132(3) 0.0185(3) 0.0182(3) -0.0078(3) 0.0001(2) -0.0010(2)
C14 0.0301(4) 0.0194(4) 0.0248(4) -0.0053(3) 0.0063(3) -0.0070(3)

loop_
_atom_type_symbol
_atom_type_description
_atom_type_scat_dispersion_real
_atom_type_scat_dispersion_imag
_atom_type_scat_source
C C 0.0033 0.0016 'International Tables Vol C Tables 4.2.6.8 and 6.1.1.4'
H H 0.0000 0.0000 'International Tables Vol C Tables 4.2.6.8 and 6.1.1.4'
N N 0.0061 0.0033 'International Tables Vol C Tables 4.2.6.8 and 6.1.1.4'
O O 0.0106 0.0060 'International Tables Vol C Tables 4.2.6.8 and 6.1.1.4'

loop_
_geom_angle_atom_site_label_1
_geom_angle_atom_site_label_2
_geom_angle_atom_site_label_3
_geom_angle
C13 O4 C14 115.17(7)
C5 N C1 120.19(6)
C5 N C4 127.11(7)
C1 N C4 111.66(6)
N C1 C2 104.19(7)
C1 C2 C3 104.58(7)
C4 C3 C2 103.17(7)
N C4 C8 110.60(6)
N C4 C3 101.88(6)
C8 C4 C3 116.48(7)
O1 C5 N 122.74(7)
O1 C5 C6 118.87(6)
N C5 C6 118.37(6)
C7 C6 C12 110.85(6)
C7 C6 C13 110.43(6)
C12 C6 C13 110.17(6)
C7 C6 C5 113.05(6)
C12 C6 C5 107.12(6)
C13 C6 C5 105.02(6)
C9 C7 C8 122.65(7)
C9 C7 C6 121.82(7)
C8 C7 C6 115.38(6)
C7 C8 C4 108.34(6)
C7 C9 C10 123.20(8)
O2 C10 C9 120.81(9)
O2 C10 C11 121.61(9)
C9 C10 C11 117.57(7)
C10 C11 C12 112.82(7)
C11 C12 C6 112.34(6)
O3 C13 O4 124.21(7)
O3 C13 C6 124.95(7)
O4 C13 C6 110.80(6)

loop_
_geom_bond_atom_site_label_1
_geom_bond_atom_site_label_2
_geom_bond_distance
O1 C5 1.2351(9)
O2 C10 1.2243(10)
O3 C13 1.2004(10)
O4 C13 1.3385(9)
O4 C14 1.4479(10)
N C5 1.3392(10)
N C1 1.4726(10)
N C4 1.4765(10)
C1 C2 1.5320(12)
C2 C3 1.5347(14)
C3 C4 1.5262(11)
C4 C8 1.5241(12)
C5 C6 1.5401(10)
C6 C7 1.5225(10)
C6 C12 1.5386(10)
C6 C13 1.5396(10)
C7 C9 1.3452(11)
C7 C8 1.4980(11)
C9 C10 1.4713(13)
C10 C11 1.5029(12)
C11 C12 1.5278(11)
